data_7240295
loop_
_publ_author_name
'Guo, Weiwei'
'Zhang, Qi'
'Cao, Yang'
'Cai, Kaihua'
'Zhang, Shengyong'
'Chai, Yonghai'

_publ_section_title
;
 Environmentally benign access to isoindolinones: synthesis, separation
 and resource recycling
;
_journal_issue 9
_journal_name_full 'Green Chemistry'
_journal_page_first 2873
_journal_page_last 2878
_journal_paper_doi 10.1039/D0GC00957A
_journal_volume 22
_journal_year 2020
_chemical_formula_moiety 'C12 H11 N O3'
_chemical_formula_sum 'C12 H11 N O3'
_chemical_formula_weight 217.22
_space_group_crystal_system triclinic
_space_group_IT_number 2
_space_group_name_Hall '-P 1'
_space_group_name_H-M_alt 'P -1'
_atom_sites_solution_hydrogens mixed
_atom_sites_solution_primary iterative
_audit_creation_date 2015-05-05
_audit_creation_method
;
Olex2 1.2
(compiled 2015.01.26 svn.r3150 for OlexSys, GUI svn.r4998)
;
_audit_update_record
;
2020-01-15 deposited with the CCDC.	2020-04-09 downloaded from the CCDC.
;
_cell_angle_alpha 105.854(5)
_cell_angle_beta 90.015(6)
_cell_angle_gamma 94.640(6)
_cell_formula_units_Z 2
_cell_length_a 4.1648(3)
_cell_length_b 10.9613(6)
_cell_length_c 12.0440(7)
_cell_measurement_reflns_used 2467
_cell_measurement_temperature 293(2)
_cell_measurement_theta_max 71.9700
_cell_measurement_theta_min 4.1930
_cell_volume 527.04(6)
_computing_cell_refinement
;
CrysAlisPro, Agilent Technologies,
Version 1.171.36.32 (release 02-08-2013 CrysAlis171 .NET)
(compiled Aug  2 2013,16:46:58)
;
_computing_data_collection
;
CrysAlisPro, Agilent Technologies,
Version 1.171.36.32 (release 02-08-2013 CrysAlis171 .NET)
(compiled Aug  2 2013,16:46:58)
;
_computing_data_reduction
;
CrysAlisPro, Agilent Technologies,
Version 1.171.36.32 (release 02-08-2013 CrysAlis171 .NET)
(compiled Aug  2 2013,16:46:58)
;
_computing_molecular_graphics 'Olex2 (Dolomanov et al., 2009)'
_computing_publication_material 'Olex2 (Dolomanov et al., 2009)'
_computing_structure_refinement 'ShelXL (Sheldrick, 2008)'
_computing_structure_solution
;
Superflip (Palatinus & Chapuis, 2007;Palatinus & van der Lee, 2008;
Palatinus et al., 2012)
;
_diffrn_ambient_temperature 293(2)
_diffrn_detector_area_resol_mean 16.0356
_diffrn_measured_fraction_theta_full 0.999
_diffrn_measured_fraction_theta_max 0.978
_diffrn_measurement_details
;
#__ type_ start__ end____ width___ exp.time_
  1 omega    3.00   61.00   1.0000    1.0000
omega____ theta____ kappa____ phi______ frames
    -        0.0000   77.0000 -180.0000 58

#__ type_ start__ end____ width___ exp.time_
  2 omega   -2.00   40.00   1.0000    1.0000
omega____ theta____ kappa____ phi______ frames
    -        0.0000  -99.0000 -150.0000 42

#__ type_ start__ end____ width___ exp.time_
  3 omega   39.00   64.00   1.0000    1.0000
omega____ theta____ kappa____ phi______ frames
    -        0.0000   57.0000  -60.0000 25

#__ type_ start__ end____ width___ exp.time_
  4 omega  -17.00   81.00   1.0000    2.4000
omega____ theta____ kappa____ phi______ frames
    -       55.5397  -37.0000  150.0000 98

#__ type_ start__ end____ width___ exp.time_
  5 omega   -3.00   62.00   1.0000    2.4000
omega____ theta____ kappa____ phi______ frames
    -       55.5397  -99.0000  150.0000 65

#__ type_ start__ end____ width___ exp.time_
  6 omega   57.00  113.00   1.0000    2.4000
omega____ theta____ kappa____ phi______ frames
    -       55.5397 -125.0000  -60.0000 56

#__ type_ start__ end____ width___ exp.time_
  7 omega   30.00  119.00   1.0000    2.4000
omega____ theta____ kappa____ phi______ frames
    -       55.5397   37.0000  -30.0000 89

#__ type_ start__ end____ width___ exp.time_
  8 omega    6.00   48.00   1.0000    2.4000
omega____ theta____ kappa____ phi______ frames
    -       55.5397  -57.0000  -30.0000 42

#__ type_ start__ end____ width___ exp.time_
  9 omega  -11.00   62.00   1.0000    2.4000
omega____ theta____ kappa____ phi______ frames
    -       55.5397  -57.0000   30.0000 73

#__ type_ start__ end____ width___ exp.time_
 10 omega   45.00  123.00   1.0000    2.4000
omega____ theta____ kappa____ phi______ frames
    -      111.0794  -91.0000  150.0000 78

#__ type_ start__ end____ width___ exp.time_
 11 omega   75.00  104.00   1.0000    2.4000
omega____ theta____ kappa____ phi______ frames
    -      111.0794  -50.0000  150.0000 29

#__ type_ start__ end____ width___ exp.time_
 12 omega   48.00   92.00   1.0000    2.4000
omega____ theta____ kappa____ phi______ frames
    -      111.0794  -37.0000  120.0000 44

#__ type_ start__ end____ width___ exp.time_
 13 omega  117.00  166.00   1.0000    2.4000
omega____ theta____ kappa____ phi______ frames
    -      111.0794   25.0000 -180.0000 49

#__ type_ start__ end____ width___ exp.time_
 14 omega   49.00   87.00   1.0000    2.4000
omega____ theta____ kappa____ phi______ frames
    -      111.0794  -25.0000  150.0000 38

#__ type_ start__ end____ width___ exp.time_
 15 omega   78.00  109.00   1.0000    2.4000
omega____ theta____ kappa____ phi______ frames
    -      111.0794   25.0000 -180.0000 31

#__ type_ start__ end____ width___ exp.time_
 16 omega  124.00  178.00   1.0000    2.4000
omega____ theta____ kappa____ phi______ frames
    -      111.0794   37.0000   60.0000 54

#__ type_ start__ end____ width___ exp.time_
 17 omega   42.00   82.00   1.0000    2.4000
omega____ theta____ kappa____ phi______ frames
    -      111.0794  -37.0000  -60.0000 40

#__ type_ start__ end____ width___ exp.time_
 18 omega   87.00  115.00   1.0000    2.4000
omega____ theta____ kappa____ phi______ frames
    -      111.0794   37.0000   60.0000 28

#__ type_ start__ end____ width___ exp.time_
 19 omega   40.00   85.00   1.0000    2.4000
omega____ theta____ kappa____ phi______ frames
    -      111.0794  -37.0000 -150.0000 45

#__ type_ start__ end____ width___ exp.time_
 20 omega   40.00   92.00   1.0000    2.4000
omega____ theta____ kappa____ phi______ frames
    -      111.0794  -25.0000 -120.0000 52

#__ type_ start__ end____ width___ exp.time_
 21 omega   51.00  136.00   1.0000    2.4000
omega____ theta____ kappa____ phi______ frames
    -      111.0794  -77.0000    0.0000 85

#__ type_ start__ end____ width___ exp.time_
 22 omega   71.00  116.00   1.0000    2.4000
omega____ theta____ kappa____ phi______ frames
    -      111.0794 -111.0000  -60.0000 45

#__ type_ start__ end____ width___ exp.time_
 23 omega   49.00   83.00   1.0000    2.4000
omega____ theta____ kappa____ phi______ frames
    -      111.0794  -25.0000   30.0000 34

#__ type_ start__ end____ width___ exp.time_
 24 omega   43.00   70.00   1.0000    2.4000
omega____ theta____ kappa____ phi______ frames
    -      111.0794  -25.0000   90.0000 27

#__ type_ start__ end____ width___ exp.time_
 25 omega   47.00   92.00   1.0000    2.4000
omega____ theta____ kappa____ phi______ frames
    -      111.0794  -37.0000    0.0000 45

#__ type_ start__ end____ width___ exp.time_
 26 omega  140.00  174.00   1.0000    2.4000
omega____ theta____ kappa____ phi______ frames
    -      111.0794  111.0000   90.0000 34

#__ type_ start__ end____ width___ exp.time_
 27 omega  -30.00   70.00   1.0000    1.0000
omega____ theta____ kappa____ phi______ frames
    -        0.0000   77.0000   30.0000 100

#__ type_ start__ end____ width___ exp.time_
 28 omega  -30.00   70.00   1.0000    1.0000
omega____ theta____ kappa____ phi______ frames
    -        0.0000   77.0000  -30.0000 100

#__ type_ start__ end____ width___ exp.time_
 29 omega   25.00  126.00   1.0000    2.4000
omega____ theta____ kappa____ phi______ frames
    -       55.5397   77.0000 -120.0000 101

#__ type_ start__ end____ width___ exp.time_
 30 omega  -13.00   76.00   1.0000    2.4000
omega____ theta____ kappa____ phi______ frames
    -       55.5397  -57.0000  -90.0000 89

#__ type_ start__ end____ width___ exp.time_
 31 omega   25.00  126.00   1.0000    2.4000
omega____ theta____ kappa____ phi______ frames
    -       55.5397   77.0000   60.0000 101

#__ type_ start__ end____ width___ exp.time_
 32 omega   34.00  124.00   1.0000    2.4000
omega____ theta____ kappa____ phi______ frames
    -       55.5397   57.0000  120.0000 90

#__ type_ start__ end____ width___ exp.time_
 33 omega   34.00  124.00   1.0000    2.4000
omega____ theta____ kappa____ phi______ frames
    -       55.5397   57.0000 -150.0000 90

#__ type_ start__ end____ width___ exp.time_
 34 omega   34.00  124.00   1.0000    2.4000
omega____ theta____ kappa____ phi______ frames
    -       55.5397   57.0000   30.0000 90

#__ type_ start__ end____ width___ exp.time_
 35 omega   81.00  178.00   1.0000    2.4000
omega____ theta____ kappa____ phi______ frames
    -      111.0794   77.0000  -60.0000 97

#__ type_ start__ end____ width___ exp.time_
 36 omega   41.00  105.00   1.0000    2.4000
omega____ theta____ kappa____ phi______ frames
    -      111.0794  -50.0000  -60.0000 64

#__ type_ start__ end____ width___ exp.time_
 37 omega   89.00  178.00   1.0000    2.4000
omega____ theta____ kappa____ phi______ frames
    -      111.0794   50.0000    0.0000 89

#__ type_ start__ end____ width___ exp.time_
 38 omega   85.00  178.00   1.0000    2.4000
omega____ theta____ kappa____ phi______ frames
    -      111.0794   37.0000   90.0000 93

#__ type_ start__ end____ width___ exp.time_
 39 omega   81.00  178.00   1.0000    2.4000
omega____ theta____ kappa____ phi______ frames
    -      111.0794   77.0000 -180.0000 97

#__ type_ start__ end____ width___ exp.time_
 40 omega   81.00  178.00   1.0000    2.4000
omega____ theta____ kappa____ phi______ frames
    -      111.0794   77.0000 -150.0000 97

#__ type_ start__ end____ width___ exp.time_
 41 omega   77.00  178.00   1.0000    2.4000
omega____ theta____ kappa____ phi______ frames
    -      111.0794   25.0000 -150.0000 101

#__ type_ start__ end____ width___ exp.time_
 42 omega   81.00  178.00   1.0000    2.4000
omega____ theta____ kappa____ phi______ frames
    -      111.0794   77.0000    0.0000 97

#__ type_ start__ end____ width___ exp.time_
 43 omega   81.00  178.00   1.0000    2.4000
omega____ theta____ kappa____ phi______ frames
    -      111.0794   77.0000  -90.0000 97

#__ type_ start__ end____ width___ exp.time_
 44 omega   39.00  178.00   1.0000    2.4000
omega____ theta____ kappa____ phi______ frames
    -      111.0794   12.0000  -30.0000 139

#__ type_ start__ end____ width___ exp.time_
 45 omega   39.00   92.00   1.0000    2.4000
omega____ theta____ kappa____ phi______ frames
    -      111.0794  -37.0000 -150.0000 53

#__ type_ start__ end____ width___ exp.time_
 46 omega   81.00  178.00   1.0000    2.4000
omega____ theta____ kappa____ phi______ frames
    -      111.0794   77.0000   90.0000 97

#__ type_ start__ end____ width___ exp.time_
 47 omega  -72.00   26.00   1.0000    1.0000
omega____ theta____ kappa____ phi______ frames
    -        0.0000  -37.0000 -150.0000 98

#__ type_ start__ end____ width___ exp.time_
 48 omega  -69.00   21.00   1.0000    1.0000
omega____ theta____ kappa____ phi______ frames
    -        0.0000  -57.0000 -180.0000 90

#__ type_ start__ end____ width___ exp.time_
 49 omega   25.00  126.00   1.0000    2.4000
omega____ theta____ kappa____ phi______ frames
    -       55.5397   77.0000  -30.0000 101

#__ type_ start__ end____ width___ exp.time_
 50 omega   25.00   86.00   1.0000    2.4000
omega____ theta____ kappa____ phi______ frames
    -       55.5397   77.0000  150.0000 61
;
_diffrn_measurement_device_type 'Xcalibur, Eos, Gemini'
_diffrn_measurement_method '\w scans'
_diffrn_orient_matrix_UB_11 -0.0032607000
_diffrn_orient_matrix_UB_12 0.0650656000
_diffrn_orient_matrix_UB_13 0.1306508000
_diffrn_orient_matrix_UB_21 0.0227520000
_diffrn_orient_matrix_UB_22 0.1313052000
_diffrn_orient_matrix_UB_23 -0.0242450000
_diffrn_orient_matrix_UB_31 -0.3705023000
_diffrn_orient_matrix_UB_32 -0.0048732000
_diffrn_orient_matrix_UB_33 -0.0057468000
_diffrn_radiation_monochromator graphite
_diffrn_radiation_type CuK\a
_diffrn_radiation_wavelength 1.54184
_diffrn_reflns_av_R_equivalents 0.0266
_diffrn_reflns_av_unetI/netI 0.0224
_diffrn_reflns_Laue_measured_fraction_full 0.999
_diffrn_reflns_Laue_measured_fraction_max 0.978
_diffrn_reflns_limit_h_max 3
_diffrn_reflns_limit_h_min -5
_diffrn_reflns_limit_k_max 13
_diffrn_reflns_limit_k_min -13
_diffrn_reflns_limit_l_max 14
_diffrn_reflns_limit_l_min -14
_diffrn_reflns_number 7998
_diffrn_reflns_point_group_measured_fraction_full 0.999
_diffrn_reflns_point_group_measured_fraction_max 0.978
_diffrn_reflns_theta_full 67.684
_diffrn_reflns_theta_max 72.329
_diffrn_reflns_theta_min 3.816
_diffrn_source 'Enhance (Cu) X-ray Source'
_exptl_absorpt_coefficient_mu 0.824
_exptl_absorpt_correction_T_max 1.00000
_exptl_absorpt_correction_T_min 0.81157
_exptl_absorpt_correction_type multi-scan
_exptl_absorpt_process_details
;
CrysAlisPro, Agilent Technologies,
Version 1.171.36.32 (release 02-08-2013 CrysAlis171 .NET)
(compiled Aug  2 2013,16:46:58)
Empirical absorption correction using spherical harmonics,
 implemented in SCALE3 ABSPACK scaling algorithm.
;
_exptl_crystal_density_diffrn 1.369
_exptl_crystal_F_000 228
_refine_diff_density_max 0.152
_refine_diff_density_min -0.171
_refine_diff_density_rms 0.035
_refine_ls_extinction_method none
_refine_ls_goodness_of_fit_ref 1.030
_refine_ls_hydrogen_treatment mixed
_refine_ls_matrix_type full
_refine_ls_number_parameters 154
_refine_ls_number_reflns 2037
_refine_ls_number_restraints 0
_refine_ls_restrained_S_all 1.030
_refine_ls_R_factor_all 0.0548
_refine_ls_R_factor_gt 0.0420
_refine_ls_shift/su_max 0.000
_refine_ls_shift/su_mean 0.000
_refine_ls_structure_factor_coef Fsqd
_refine_ls_weighting_details
;
 w=1/[\s^2^(Fo^2^)+(0.0575P)^2^+0.0908P]
 where P=(Fo^2^+2Fc^2^)/3
;
_refine_ls_weighting_scheme calc
_refine_ls_wR_factor_gt 0.1076
_refine_ls_wR_factor_ref 0.1181
_reflns_Friedel_coverage 0.000
_reflns_number_gt 1620
_reflns_number_total 2037
_reflns_threshold_expression 'I > 2\s(I)'
_cod_data_source_file d0gc00957a2.cif
_cod_data_source_block exp_11203
_cod_depositor_comments
;Adding full bibliography for 7240295.cif.

 Adding full bibliography for 7240295.cif.
;
_cod_database_code 7240295
_shelxl_version_number 2013-2
_chemical_oxdiff_formula 'Br C O'
_shelx_space_group_comment
;
The symmetry employed for this shelxl refinement is uniquely defined
by the following loop, which should always be used as a source of
symmetry information in preference to the above space-group names.
They are only intended as comments.
;
_reflns_odcompleteness_completeness 100.00
_reflns_odcompleteness_iscentric 1
_reflns_odcompleteness_theta 66.97
_olex2_refinement_description
;
1. Fixed Uiso
 At 1.2 times of:
  All C(H) groups, All N(H) groups
 At 1.5 times of:
  All C(H,H,H) groups
2.a Ternary CH refined with riding coordinates:
 C4(H4)
2.b Aromatic/amide H refined with riding coordinates:
 N1(H1), C5(H5), C6(H6), C7(H7), C8(H8)
2.c Idealised Me refined as rotating group:
 C11(H11A,H11B,H11C)
;
_olex2_submission_special_instructions 'No special instructions were received'

loop_
_space_group_symop_operation_xyz
'x, y, z'
'-x, -y, -z'

loop_
_atom_site_label
_atom_site_type_symbol
_atom_site_fract_x
_atom_site_fract_y
_atom_site_fract_z
_atom_site_U_iso_or_equiv
_atom_site_adp_type
_atom_site_occupancy
_atom_site_site_symmetry_order
_atom_site_calc_flag
_atom_site_refinement_flags_posn
_atom_site_refinement_flags_adp
_atom_site_refinement_flags_occupancy
_atom_site_disorder_assembly
_atom_site_disorder_group
O1 O 0.1359(4) -0.08484(10) 0.33274(11) 0.0667(4) Uani 1 1 d . . . . .
O2 O -0.1358(4) -0.02124(12) 0.20262(13) 0.0821(5) Uani 1 1 d . . . . .
O3 O 0.2744(4) 0.56577(10) 0.40029(11) 0.0636(4) Uani 1 1 d . . . . .
N1 N 0.0586(4) 0.36222(12) 0.38348(12) 0.0527(4) Uani 1 1 d . . . . .
H1 H -0.0307 0.3773 0.4497 0.063 Uiso 1 1 calc R . . . .
C1 C 0.2294(4) 0.45199(14) 0.34749(14) 0.0494(4) Uani 1 1 d . . . . .
C2 C 0.3498(4) 0.38842(14) 0.23208(14) 0.0480(4) Uani 1 1 d . . . . .
C3 C 0.2354(4) 0.26134(14) 0.20354(13) 0.0459(4) Uani 1 1 d . . . . .
C4 C 0.0362(4) 0.23653(14) 0.30124(13) 0.0470(4) Uani 1 1 d . . . . .
H4 H -0.1882 0.2131 0.2742 0.056 Uiso 1 1 calc R . . . .
C5 C 0.3074(5) 0.18025(15) 0.09765(14) 0.0544(5) Uani 1 1 d . . . . .
H5 H 0.2314 0.0948 0.0772 0.065 Uiso 1 1 calc R . . . .
C6 C 0.4951(5) 0.23048(18) 0.02377(15) 0.0634(5) Uani 1 1 d . . . . .
H6 H 0.5465 0.1776 -0.0474 0.076 Uiso 1 1 calc R . . . .
C7 C 0.6089(5) 0.35761(18) 0.05292(16) 0.0646(5) Uani 1 1 d . . . . .
H7 H 0.7349 0.3889 0.0014 0.077 Uiso 1 1 calc R . . . .
C8 C 0.5363(5) 0.43857(16) 0.15825(16) 0.0592(5) Uani 1 1 d . . . . .
H8 H 0.6111 0.5242 0.1785 0.071 Uiso 1 1 calc R . . . .
C9 C 0.1486(4) 0.13505(14) 0.35268(13) 0.0459(4) Uani 1 1 d . . . . .
C10 C 0.0341(5) 0.00327(15) 0.28742(15) 0.0527(4) Uani 1 1 d . . . . .
C11 C 0.0226(7) -0.21419(16) 0.2751(2) 0.0798(7) Uani 1 1 d . . . . .
H11A H 0.0803 -0.2335 0.1954 0.120 Uiso 1 1 calc GR . . . .
H11B H -0.2075 -0.2247 0.2803 0.120 Uiso 1 1 calc GR . . . .
H11C H 0.1192 -0.2707 0.3111 0.120 Uiso 1 1 calc GR . . . .
C12 C 0.3246(5) 0.16000(18) 0.44839(16) 0.0597(5) Uani 1 1 d . . . . .
H12A H 0.391(5) 0.2467(19) 0.4909(17) 0.065(6) Uiso 1 1 d . . . . .
H12B H 0.384(5) 0.089(2) 0.4784(19) 0.078(6) Uiso 1 1 d . . . . .

loop_
_atom_site_aniso_label
_atom_site_aniso_U_11
_atom_site_aniso_U_22
_atom_site_aniso_U_33
_atom_site_aniso_U_23
_atom_site_aniso_U_13
_atom_site_aniso_U_12
O1 0.0947(11) 0.0360(6) 0.0695(8) 0.0150(6) -0.0050(7) 0.0034(6)
O2 0.1187(14) 0.0432(7) 0.0753(9) 0.0042(6) -0.0348(9) -0.0049(7)
O3 0.0916(11) 0.0321(6) 0.0603(7) 0.0013(5) 0.0007(6) 0.0060(6)
N1 0.0705(11) 0.0338(6) 0.0489(7) 0.0021(5) 0.0035(7) 0.0080(6)
C1 0.0615(12) 0.0349(7) 0.0496(9) 0.0063(6) -0.0071(8) 0.0093(7)
C2 0.0578(11) 0.0376(8) 0.0474(8) 0.0085(6) -0.0090(7) 0.0081(7)
C3 0.0534(11) 0.0377(7) 0.0448(8) 0.0074(6) -0.0102(7) 0.0080(7)
C4 0.0548(11) 0.0334(7) 0.0476(8) 0.0019(6) -0.0052(7) 0.0052(7)
C5 0.0695(13) 0.0416(8) 0.0469(9) 0.0030(7) -0.0086(8) 0.0060(8)
C6 0.0825(15) 0.0590(11) 0.0450(9) 0.0061(8) -0.0006(9) 0.0126(10)
C7 0.0797(15) 0.0618(11) 0.0534(10) 0.0182(8) 0.0011(9) 0.0043(10)
C8 0.0738(14) 0.0453(9) 0.0587(10) 0.0155(8) -0.0058(9) 0.0014(8)
C9 0.0542(11) 0.0360(7) 0.0447(8) 0.0063(6) 0.0025(7) 0.0033(7)
C10 0.0669(13) 0.0376(8) 0.0506(9) 0.0071(7) 0.0032(8) 0.0042(7)
C11 0.120(2) 0.0344(9) 0.0821(14) 0.0120(9) 0.0083(13) 0.0024(10)
C12 0.0771(15) 0.0444(9) 0.0557(10) 0.0113(8) -0.0079(9) 0.0019(9)

loop_
_atom_type_symbol
_atom_type_description
_atom_type_scat_dispersion_real
_atom_type_scat_dispersion_imag
_atom_type_scat_source
C C 0.0181 0.0091 'International Tables Vol C Tables 4.2.6.8 and 6.1.1.4'
H H 0.0000 0.0000 'International Tables Vol C Tables 4.2.6.8 and 6.1.1.4'
N N 0.0311 0.0180 'International Tables Vol C Tables 4.2.6.8 and 6.1.1.4'
O O 0.0492 0.0322 'International Tables Vol C Tables 4.2.6.8 and 6.1.1.4'

loop_
_geom_angle_atom_site_label_1
_geom_angle_atom_site_label_2
_geom_angle_atom_site_label_3
_geom_angle
_geom_angle_site_symmetry_1
_geom_angle_site_symmetry_3
_geom_angle_publ_flag
C10 O1 C11 115.76(15) . . ?
C1 N1 H1 122.8 . . ?
C1 N1 C4 114.39(14) . . ?
C4 N1 H1 122.8 . . ?
O3 C1 N1 126.27(16) . . ?
O3 C1 C2 127.14(16) . . ?
N1 C1 C2 106.59(13) . . ?
C3 C2 C1 108.32(15) . . ?
C8 C2 C1 129.72(15) . . ?
C8 C2 C3 121.94(16) . . ?
C2 C3 C4 109.18(14) . . ?
C2 C3 C5 120.10(16) . . ?
C5 C3 C4 130.71(15) . . ?
N1 C4 C3 101.49(12) . . ?
N1 C4 H4 109.0 . . ?
N1 C4 C9 112.66(13) . . ?
C3 C4 H4 109.0 . . ?
C3 C4 C9 115.35(14) . . ?
C9 C4 H4 109.0 . . ?
C3 C5 H5 121.0 . . ?
C6 C5 C3 117.95(16) . . ?
C6 C5 H5 121.0 . . ?
C5 C6 H6 119.2 . . ?
C5 C6 C7 121.64(17) . . ?
C7 C6 H6 119.2 . . ?
C6 C7 H7 119.8 . . ?
C6 C7 C8 120.43(18) . . ?
C8 C7 H7 119.8 . . ?
C2 C8 C7 117.94(16) . . ?
C2 C8 H8 121.0 . . ?
C7 C8 H8 121.0 . . ?
C10 C9 C4 113.97(14) . . ?
C12 C9 C4 123.83(15) . . ?
C12 C9 C10 122.17(16) . . ?
O1 C10 C9 113.46(15) . . ?
O2 C10 O1 123.28(15) . . ?
O2 C10 C9 123.25(16) . . ?
O1 C11 H11A 109.5 . . ?
O1 C11 H11B 109.5 . . ?
O1 C11 H11C 109.5 . . ?
H11A C11 H11B 109.5 . . ?
H11A C11 H11C 109.5 . . ?
H11B C11 H11C 109.5 . . ?
C9 C12 H12A 120.9(12) . . ?
C9 C12 H12B 119.5(13) . . ?
H12A C12 H12B 119.6(17) . . ?

loop_
_geom_bond_atom_site_label_1
_geom_bond_atom_site_label_2
_geom_bond_distance
_geom_bond_site_symmetry_2
_geom_bond_publ_flag
O1 C10 1.328(2) . ?
O1 C11 1.438(2) . ?
O2 C10 1.198(2) . ?
O3 C1 1.2344(18) . ?
N1 H1 0.8600 . ?
N1 C1 1.335(2) . ?
N1 C4 1.4565(18) . ?
C1 C2 1.482(2) . ?
C2 C3 1.384(2) . ?
C2 C8 1.376(3) . ?
C3 C4 1.512(2) . ?
C3 C5 1.389(2) . ?
C4 H4 0.9800 . ?
C4 C9 1.517(2) . ?
C5 H5 0.9300 . ?
C5 C6 1.380(3) . ?
C6 H6 0.9300 . ?
C6 C7 1.384(3) . ?
C7 H7 0.9300 . ?
C7 C8 1.385(3) . ?
C8 H8 0.9300 . ?
C9 C10 1.483(2) . ?
C9 C12 1.317(2) . ?
C11 H11A 0.9600 . ?
C11 H11B 0.9600 . ?
C11 H11C 0.9600 . ?
C12 H12A 0.97(2) . ?
C12 H12B 0.99(2) . ?

loop_
_geom_torsion_atom_site_label_1
_geom_torsion_atom_site_label_2
_geom_torsion_atom_site_label_3
_geom_torsion_atom_site_label_4
_geom_torsion
_geom_torsion_site_symmetry_1
_geom_torsion_site_symmetry_2
_geom_torsion_site_symmetry_3
_geom_torsion_site_symmetry_4
_geom_torsion_publ_flag
O3 C1 C2 C3 -178.05(17) . . . . ?
O3 C1 C2 C8 0.4(3) . . . . ?
N1 C1 C2 C3 1.33(19) . . . . ?
N1 C1 C2 C8 179.81(18) . . . . ?
N1 C4 C9 C10 161.18(15) . . . . ?
N1 C4 C9 C12 -17.0(3) . . . . ?
C1 N1 C4 C3 1.18(19) . . . . ?
C1 N1 C4 C9 125.12(17) . . . . ?
C1 C2 C3 C4 -0.61(19) . . . . ?
C1 C2 C3 C5 178.50(15) . . . . ?
C1 C2 C8 C7 -178.42(17) . . . . ?
C2 C3 C4 N1 -0.26(17) . . . . ?
C2 C3 C4 C9 -122.36(15) . . . . ?
C2 C3 C5 C6 0.3(3) . . . . ?
C3 C2 C8 C7 -0.1(3) . . . . ?
C3 C4 C9 C10 -82.93(18) . . . . ?
C3 C4 C9 C12 98.9(2) . . . . ?
C3 C5 C6 C7 -0.2(3) . . . . ?
C4 N1 C1 O3 177.81(16) . . . . ?
C4 N1 C1 C2 -1.6(2) . . . . ?
C4 C3 C5 C6 179.19(18) . . . . ?
C4 C9 C10 O1 179.55(15) . . . . ?
C4 C9 C10 O2 -1.0(3) . . . . ?
C5 C3 C4 N1 -179.25(17) . . . . ?
C5 C3 C4 C9 58.7(2) . . . . ?
C5 C6 C7 C8 0.0(3) . . . . ?
C6 C7 C8 C2 0.2(3) . . . . ?
C8 C2 C3 C4 -179.24(16) . . . . ?
C8 C2 C3 C5 -0.1(3) . . . . ?
C11 O1 C10 O2 -1.5(3) . . . . ?
C11 O1 C10 C9 177.92(16) . . . . ?
C12 C9 C10 O1 -2.2(3) . . . . ?
C12 C9 C10 O2 177.2(2) . . . . ?
